data_4030507
loop_
_publ_author_name
'Jouanneaux, A.'
'Fitch, A. N.'
'Oyetola, S.'
'Verbaere, A.'
'Guyomard, D.'
'Piffard, Y.'

_publ_section_title
;
 The (MIII1/2M'V3/3)(PO4)3 compounds, M = Sb, Nd, Eu, Bi; M' = Sb, Nb, Ta.
 Preparation and structure
;
_journal_name_full 'European Journal of Solid State and Inorganic Chemistry'
_journal_page_first 125
_journal_page_last 137
_journal_volume 30
_journal_year 1993
_chemical_formula_sum 'O12 P3 Sb0.5 Ta1.5'
_chemical_formula_weight 617.216
_space_group_IT_number 167
_symmetry_cell_setting trigonal
_symmetry_Int_Tables_number 167
_symmetry_space_group_name_Hall '-R 3 2"c'
_symmetry_space_group_name_H-M 'R -3 c :H'
_cell_angle_alpha 90
_cell_angle_beta 90
_cell_angle_gamma 120
_cell_formula_units_Z 6
_cell_length_a 8.6417(3)
_cell_length_b 8.6417(3)
_cell_length_c 22.1498(3)
_cell_volume 1432.51(7)
_diffrn_ambient_temperature 293
_diffrn_radiation_probe x-ray
_diffrn_radiation_wavelength 1.50481
_exptl_crystal_density_diffrn 4.293
_pd_proc_ls_prof_wR_expected 0.066
_pd_proc_ls_prof_wR_factor 0.120
_refine_ls_number_parameters 20
_refine_ls_number_reflns 235
_refine_ls_R_I_factor 0.045
_cod_data_source_file EJSSIC-1993-30-125-137-1.cif
_cod_data_source_block SbTa
_cod_original_cell_volume 1432.51(12)
_cod_original_sg_symbol_H-M 'R -3 c'
_cod_database_code 4030507

loop_
_symmetry_equiv_pos_site_id
_symmetry_equiv_pos_as_xyz
1 x,y,z
2 -y,x-y,z
3 -x+y,-x,z
4 y,x,1/2-z
5 -x,-x+y,1/2-z
6 x-y,-y,1/2-z
7 -x,-y,-z
8 y,-x+y,-z
9 x-y,x,-z
10 -y,-x,1/2+z
11 x,x-y,1/2+z
12 -x+y,y,1/2+z
13 1/3+x,2/3+y,2/3+z
14 1/3-y,2/3+x-y,2/3+z
15 1/3-x+y,2/3-x,2/3+z
16 1/3+y,2/3+x,1/6-z
17 1/3-x,2/3-x+y,1/6-z
18 1/3+x-y,2/3-y,1/6-z
19 1/3-x,2/3-y,2/3-z
20 1/3+y,2/3-x+y,2/3-z
21 1/3+x-y,2/3+x,2/3-z
22 1/3-y,2/3-x,1/6+z
23 1/3+x,2/3+x-y,1/6+z
24 1/3-x+y,2/3+y,1/6+z
25 2/3+x,1/3+y,1/3+z
26 2/3-y,1/3+x-y,1/3+z
27 2/3-x+y,1/3-x,1/3+z
28 2/3+y,1/3+x,5/6-z
29 2/3-x,1/3-x+y,5/6-z
30 2/3+x-y,1/3-y,5/6-z
31 2/3-x,1/3-y,1/3-z
32 2/3+y,1/3-x+y,1/3-z
33 2/3+x-y,1/3+x,1/3-z
34 2/3-y,1/3-x,5/6+z
35 2/3+x,1/3+x-y,5/6+z
36 2/3-x+y,1/3+y,5/6+z

loop_
_atom_site_label
_atom_site_type_symbol
_atom_site_thermal_displace_type
_atom_site_fract_x
_atom_site_fract_y
_atom_site_fract_z
_atom_site_occupancy
_atom_site_U_iso_or_equiv
Ta Ta Uiso 0.00000 0.00000 0.14263(2) 0.750 0.0118(4)
Sb Sb Uiso 0.00000 0.00000 0.14263(2) 0.250 0.0118(4)
P P Uiso 0.2870(4) 0.00000 0.25000 1.000 0.0228(13)
O1 O Uiso 0.1662(8) 0.9679(8) 0.1923(3) 1.000 0.042(3)
O2 O Uiso 0.1894(6) 0.1667(7) 0.0899(3) 1.000 0.042(3)

loop_
_atom_type_symbol
_atom_type_description
_atom_type_scat_dispersion_real
_atom_type_scat_dispersion_imag
_atom_type_scat_source
O O 0.0476 0.0307 'S.Brennan & P.L.Cowan (1992).Rev.Sci.Instr.,63,650'
P P 0.2900 0.4153 'S.Brennan & P.L.Cowan (1992).Rev.Sci.Instr.,63,650'
Sb Sb 0.0182 5.6723 'S.Brennan & P.L.Cowan (1992).Rev.Sci.Instr.,63,650'
Ta Ta -5.9401 5.0836 'S.Brennan & P.L.Cowan (1992).Rev.Sci.Instr.,63,650'

loop_
_geom_angle_atom_site_label_1
_geom_angle_atom_site_label_2
_geom_angle_atom_site_label_3
_geom_angle
_geom_angle_site_symmetry_1
_geom_angle_site_symmetry_3
_geom_angle_publ_flag
O1 Ta O2 92.2(3) 1_545 . yes
O2 Ta O2 87.5(3) . 2_555 yes
O1 Ta O2 89.5(3) 2_665 . yes
O1 Ta O2 176.9(3) 3_455 . yes
O2 Ta O2 87.5(3) . 3_555 yes
O1 Ta O2 176.9(3) 1_545 2_555 yes
O1 Ta O1 90.9(3) 1_545 2_665 yes
O1 Ta O1 90.9(3) 1_545 3_455 yes
O1 Ta O2 89.5(3) 1_545 3_555 yes
O1 Ta O2 92.2(3) 2_665 2_555 yes
O1 Ta O2 89.5(3) 3_455 2_555 yes
O2 Ta O2 87.5(3) 2_555 3_555 yes
O1 Ta O1 90.9(3) 2_665 3_455 yes
O1 Ta O2 176.9(3) 2_665 3_555 yes
O1 Ta O2 92.2(3) 3_455 3_555 yes
O1 Sb O2 92.2(3) 1_545 . yes
O2 Sb O2 87.5(3) . 2_555 yes
O1 Sb O2 89.5(3) 2_665 . yes
O1 Sb O2 176.9(3) 3_455 . yes
O2 Sb O2 87.5(3) . 3_555 yes
O1 Sb O2 176.9(3) 1_545 2_555 yes
O1 Sb O1 90.9(3) 1_545 2_665 yes
O1 Sb O1 90.9(3) 1_545 3_455 yes
O1 Sb O2 89.5(3) 1_545 3_555 yes
O1 Sb O2 92.2(3) 2_665 2_555 yes
O1 Sb O2 89.5(3) 3_455 2_555 yes
O2 Sb O2 87.5(3) 2_555 3_555 yes
O1 Sb O1 90.9(3) 2_665 3_455 yes
O1 Sb O2 176.9(3) 2_665 3_555 yes
O1 Sb O2 92.2(3) 3_455 3_555 yes
O1 P O1 110.3(5) 1_545 6_665 yes
O1 P O2 107.0(3) 1_545 24_545 yes
O1 P O2 112.6(3) 1_545 31_555 yes
O1 P O2 112.6(4) 6_665 24_545 yes
O1 P O2 107.1(3) 6_665 31_555 yes
O2 P O2 107.3(4) 24_545 31_555 yes
Ta O1 P 154.7(4) 1_565 1_565 yes
Ta O2 P 148.3(4) . 31_555 yes
Sb O2 P 148.3(4) . 31_555 yes

loop_
_geom_bond_atom_site_label_1
_geom_bond_atom_site_label_2
_geom_bond_distance
_geom_bond_site_symmetry_2
_geom_bond_publ_flag
Ta O2 1.939(6) . yes
Ta O1 1.936(7) 1_545 yes
Ta O2 1.939(7) 2_555 yes
Ta O1 1.936(8) 2_665 yes
Ta O1 1.936(7) 3_455 yes
Ta O2 1.939(6) 3_555 yes
Sb O2 1.939(6) . yes
Sb O1 1.936(7) 1_545 yes
Sb O2 1.939(7) 2_555 yes
Sb O1 1.936(8) 2_665 yes
Sb O1 1.936(7) 3_455 yes
Sb O2 1.939(6) 3_555 yes
P O1 1.585(7) 1_545 yes
P O1 1.585(8) 6_665 yes
P O2 1.559(7) 24_545 yes
P O2 1.559(6) 31_555 yes

loop_
_geom_torsion_atom_site_label_1
_geom_torsion_atom_site_label_2
_geom_torsion_atom_site_label_3
_geom_torsion_atom_site_label_4
_geom_torsion
_geom_torsion_site_symmetry_3
_geom_torsion_publ_flag
O2 Ta O1 P 101.4(10) 1_545 no
